data_7120752
loop_
_publ_author_name
'Wang, Yu-Ting'
'Fang, Yan'
'Zhao, Meng'
'Li, Xue'
'Ji, Yu-Mei'
'Han, Qiuxia'

_publ_section_title
;
 Cu(II), Ga(III) and In(III) Complexes of 2-Acetylpyridine
 N(4)-phenylthiosemicarbazone: Synthesis, Spectral Characterization and
 Biological Activities
;
_journal_name_full 'Med. Chem. Commun.'
_journal_paper_doi 10.1039/C7MD00415J
_journal_year 2017
_chemical_formula_sum 'C42 H40 Cl Cu2 N12 O4 S3'
_chemical_formula_weight 1035.57
_chemical_name_systematic
; 
 ? 
;
_space_group_IT_number 2
_symmetry_cell_setting triclinic
_symmetry_space_group_name_Hall '-P 1'
_symmetry_space_group_name_H-M 'P -1'
_atom_sites_solution_hydrogens geom
_atom_sites_solution_primary direct
_atom_sites_solution_secondary difmap
_audit_creation_method SHELXL-97
_audit_update_record
;
2013-05-16 deposited with the CCDC.
2017-10-09 downloaded from the CCDC.
;
_cell_angle_alpha 68.437(12)
_cell_angle_beta 74.165(11)
_cell_angle_gamma 86.838(11)
_cell_formula_units_Z 2
_cell_length_a 13.541(8)
_cell_length_b 14.426(8)
_cell_length_c 14.744(9)
_cell_measurement_reflns_used 412
_cell_measurement_temperature 296(2)
_cell_measurement_theta_max 21.10
_cell_measurement_theta_min 2.64
_cell_volume 2574(3)
_computing_cell_refinement 'Bruker SMART'
_computing_data_collection 'Bruker SMART'
_computing_data_reduction 'Bruker SAINT'
_computing_molecular_graphics 'Bruker SHELXTL'
_computing_publication_material 'Bruker SHELXTL'
_computing_structure_refinement 'Bruker SHELXTL'
_computing_structure_solution 'Bruker SHELXTL'
_diffrn_ambient_temperature 296(2)
_diffrn_measured_fraction_theta_full 0.986
_diffrn_measured_fraction_theta_max 0.986
_diffrn_measurement_device_type 'CCD area detector'
_diffrn_measurement_method 'phi and omega scans'
_diffrn_radiation_monochromator graphite
_diffrn_radiation_source 'fine-focus sealed tube'
_diffrn_radiation_type MoK\a
_diffrn_radiation_wavelength 0.71073
_diffrn_reflns_av_R_equivalents 0.0808
_diffrn_reflns_av_sigmaI/netI 0.2554
_diffrn_reflns_limit_h_max 16
_diffrn_reflns_limit_h_min -14
_diffrn_reflns_limit_k_max 15
_diffrn_reflns_limit_k_min -17
_diffrn_reflns_limit_l_max 17
_diffrn_reflns_limit_l_min -17
_diffrn_reflns_number 12879
_diffrn_reflns_theta_full 25.00
_diffrn_reflns_theta_max 25.00
_diffrn_reflns_theta_min 1.54
_exptl_absorpt_coefficient_mu 1.050
_exptl_absorpt_correction_T_max 0.9023
_exptl_absorpt_correction_T_min 0.5622
_exptl_absorpt_correction_type empirical
_exptl_crystal_colour violet
_exptl_crystal_density_diffrn 1.336
_exptl_crystal_density_method 'not measured'
_exptl_crystal_description flake
_exptl_crystal_F_000 1062
_exptl_crystal_size_max 0.62
_exptl_crystal_size_mid 0.27
_exptl_crystal_size_min 0.10
_refine_diff_density_max 2.557
_refine_diff_density_min -0.810
_refine_diff_density_rms 0.185
_refine_ls_extinction_method none
_refine_ls_goodness_of_fit_ref 1.037
_refine_ls_hydrogen_treatment none
_refine_ls_matrix_type full
_refine_ls_number_parameters 577
_refine_ls_number_reflns 8951
_refine_ls_number_restraints 101
_refine_ls_restrained_S_all 1.046
_refine_ls_R_factor_all 0.2066
_refine_ls_R_factor_gt 0.1430
_refine_ls_shift/su_max 0.001
_refine_ls_shift/su_mean 0.000
_refine_ls_structure_factor_coef Fsqd
_refine_ls_weighting_details 'calc w=1/[\s^2^(Fo^2^)+(0.2000P)^2^+0.0000P] where P=(Fo^2^+2Fc^2^)/3'
_refine_ls_weighting_scheme calc
_refine_ls_wR_factor_gt 0.4065
_refine_ls_wR_factor_ref 0.4264
_reflns_number_gt 3159
_reflns_number_total 8951
_reflns_threshold_expression >2sigma(I)
_cod_data_source_file c7md00415j2.cif
_cod_data_source_block 1
_cod_depositor_comments
;
The following automatic conversions were performed:

'_symmetry_cell_setting' value 'Triclinic' changed to 'triclinic'
according to
/home/data/users/saulius/crontab/automatic-downloads/rss-feeds/RSC/lib/dictionaries/cif_core.dic
dictionary named 'cif_core.dic' version 2.4.2 from 2011-04-26.

Automatic conversion script
Id: cif_fix_values 4973 2017-02-22 13:04:09Z antanas 
;
_cod_original_sg_symbol_H-M 'P-1   '
_cod_database_code 7120752

loop_
_symmetry_equiv_pos_as_xyz
'x, y, z'
'-x, -y, -z'

loop_
_atom_site_label
_atom_site_type_symbol
_atom_site_fract_x
_atom_site_fract_y
_atom_site_fract_z
_atom_site_U_iso_or_equiv
_atom_site_adp_type
_atom_site_occupancy
_atom_site_symmetry_multiplicity
_atom_site_calc_flag
_atom_site_refinement_flags
Cu1 Cu 0.70358(11) 0.89541(11) 0.13246(11) 0.0457(4) Uani 1 1 d .
Cu2 Cu 0.48539(11) 0.82280(10) 0.34519(11) 0.0426(4) Uani 1 1 d .
S1 S 0.7569(3) 1.0536(2) 0.1016(3) 0.0549(10) Uani 1 1 d .
S2 S 0.5308(2) 0.9137(2) 0.1411(2) 0.0430(8) Uani 1 1 d .
S3 S 0.6561(2) 0.8259(2) 0.3471(2) 0.0490(9) Uani 1 1 d .
N1 N 0.9338(8) 1.0904(8) 0.1262(8) 0.063(3) Uani 1 1 d .
H1A H 0.9020 1.1442 0.1236 0.076 Uiso 1 1 calc R
N2 N 0.9121(7) 0.9342(8) 0.1370(8) 0.050(3) Uani 1 1 d .
N3 N 0.8467(7) 0.8685(7) 0.1310(7) 0.041(3) Uani 1 1 d .
N4 N 0.7043(9) 0.7605(8) 0.1225(8) 0.060(3) Uani 1 1 d .
N5 N 0.5348(8) 1.1096(7) 0.0637(7) 0.055(3) Uani 1 1 d .
H5A H 0.5422 1.0950 0.0107 0.067 Uiso 1 1 calc R
N6 N 0.4709(7) 1.0509(2) 0.2375(3) 0.043(3) Uani 1 1 d D
N7 N 0.4539(7) 0.9703(4) 0.3269(3) 0.049(3) Uani 1 1 d D
N8 N 0.4211(7) 0.8189(7) 0.5026(7) 0.047(3) Uani 1 1 d .
N9 N 0.7613(8) 0.6631(8) 0.3832(8) 0.058(3) Uani 1 1 d .
H9A H 0.8001 0.7035 0.3908 0.070 Uiso 1 1 calc R
N10 N 0.5966(8) 0.6336(7) 0.3746(8) 0.053(3) Uani 1 1 d .
N11 N 0.5084(7) 0.6806(7) 0.3610(7) 0.042(3) Uani 1 1 d .
N12 N 0.3466(7) 0.7768(7) 0.3404(7) 0.041(3) Uani 1 1 d .
C1 C 1.0649(17) 1.1767(11) 0.1559(14) 0.112(7) Uani 1 1 d .
H1B H 1.0190 1.2241 0.1677 0.135 Uiso 1 1 calc R
C2 C 1.1660(13) 1.1833(15) 0.1594(19) 0.154(8) Uani 1 1 d .
H2B H 1.1860 1.2367 0.1724 0.185 Uiso 1 1 calc R
C3 C 1.2402(14) 1.1133(15) 0.1442(14) 0.108(7) Uani 1 1 d .
H3A H 1.3077 1.1199 0.1454 0.130 Uiso 1 1 calc R
C4 C 1.2047(10) 1.0344(13) 0.1273(11) 0.073(5) Uani 1 1 d .
H4A H 1.2493 0.9841 0.1223 0.088 Uiso 1 1 calc R
C5 C 1.1079(12) 1.0259(11) 0.1176(11) 0.078(5) Uani 1 1 d .
H5B H 1.0921 0.9739 0.1002 0.093 Uiso 1 1 calc R
C6 C 1.0312(12) 1.0940(11) 0.1334(11) 0.069(5) Uani 1 1 d .
C7 C 0.8776(9) 1.0187(9) 0.1223(9) 0.042(3) Uani 1 1 d .
C8 C 0.8813(9) 0.7803(10) 0.1318(9) 0.049(4) Uani 1 1 d .
C9 C 0.9765(10) 0.7391(10) 0.1375(12) 0.073(5) Uani 1 1 d .
H9B H 1.0201 0.7853 0.1440 0.109 Uiso 1 1 calc R
H9C H 1.0081 0.7258 0.0771 0.109 Uiso 1 1 calc R
H9D H 0.9666 0.6780 0.1954 0.109 Uiso 1 1 calc R
C10 C 0.8006(11) 0.7179(8) 0.1224(9) 0.053(4) Uani 1 1 d .
C11 C 0.8193(12) 0.6240(11) 0.1182(11) 0.075(5) Uani 1 1 d .
H11A H 0.8799 0.5927 0.1265 0.091 Uiso 1 1 calc R
C12 C 0.7398(14) 0.5784(11) 0.1002(13) 0.091(6) Uani 1 1 d .
H12A H 0.7533 0.5216 0.0840 0.109 Uiso 1 1 calc R
C13 C 0.6415(15) 0.6166(13) 0.1061(12) 0.092(6) Uani 1 1 d .
H13A H 0.5868 0.5819 0.1041 0.111 Uiso 1 1 calc R
C14 C 0.6310(11) 0.7114(10) 0.1154(10) 0.060(4) Uani 1 1 d .
H14A H 0.5677 0.7401 0.1166 0.072 Uiso 1 1 calc R
C15 C 0.6230(11) 1.2647(9) -0.0536(10) 0.062(4) Uani 1 1 d .
H15A H 0.6514 1.2317 -0.0976 0.074 Uiso 1 1 calc R
C16 C 0.6473(13) 1.3663(11) -0.0791(12) 0.080(5) Uani 1 1 d .
H16A H 0.6943 1.4012 -0.1406 0.096 Uiso 1 1 calc R
C17 C 0.6035(11) 1.4136(10) -0.0157(11) 0.069(5) Uani 1 1 d .
H17A H 0.6186 1.4813 -0.0340 0.082 Uiso 1 1 calc R
C18 C 0.5378(11) 1.3623(9) 0.0741(10) 0.061(4) Uani 1 1 d .
H18A H 0.5089 1.3948 0.1184 0.073 Uiso 1 1 calc R
C19 C 0.5124(11) 1.2645(9) 0.1018(10) 0.063(4) Uani 1 1 d .
H19A H 0.4654 1.2316 0.1639 0.076 Uiso 1 1 calc R
C20 C 0.5532(9) 1.2152(8) 0.0422(8) 0.043(3) Uani 1 1 d .
C21 C 0.5072(10) 1.0278(8) 0.1553(9) 0.045(3) Uani 1 1 d .
C22 C 0.4106(10) 0.9877(9) 0.4087(9) 0.050(4) Uani 1 1 d .
C23 C 0.3729(11) 1.0900(10) 0.4049(11) 0.072(5) Uani 1 1 d .
H23A H 0.3895 1.1357 0.3358 0.108 Uiso 1 1 calc R
H23B H 0.4057 1.1138 0.4429 0.108 Uiso 1 1 calc R
H23C H 0.2998 1.0851 0.4337 0.108 Uiso 1 1 calc R
C24 C 0.3921(10) 0.9104(9) 0.5044(9) 0.052(4) Uani 1 1 d .
C25 C 0.3522(13) 0.9207(11) 0.5971(11) 0.087(6) Uani 1 1 d .
H25A H 0.3265 0.9806 0.6011 0.104 Uiso 1 1 calc R
C26 C 0.3519(13) 0.8378(14) 0.6845(11) 0.097(6) Uani 1 1 d .
H26A H 0.3354 0.8469 0.7461 0.116 Uiso 1 1 calc R
C27 C 0.3736(13) 0.7486(11) 0.6846(10) 0.075(5) Uani 1 1 d .
H27A H 0.3624 0.6925 0.7440 0.089 Uiso 1 1 calc R
C28 C 0.4118(12) 0.7438(11) 0.5963(10) 0.072(5) Uani 1 1 d .
H28A H 0.4361 0.6825 0.5953 0.087 Uiso 1 1 calc R
C29 C 0.9041(10) 0.5543(13) 0.4000(10) 0.074(5) Uani 1 1 d .
H29A H 0.9358 0.6045 0.4091 0.089 Uiso 1 1 calc R
C30 C 0.9555(11) 0.4728(12) 0.4003(13) 0.081(6) Uani 1 1 d .
H30A H 1.0228 0.4686 0.4052 0.097 Uiso 1 1 calc R
C31 C 0.9092(12) 0.3976(12) 0.3935(12) 0.083(5) Uani 1 1 d .
H31A H 0.9450 0.3397 0.3992 0.100 Uiso 1 1 calc R
C32 C 0.8105(12) 0.3977(12) 0.3782(13) 0.093(6) Uani 1 1 d .
H32A H 0.7695 0.3402 0.4309 0.112 Uiso 1 1 calc R
H32B H 0.8172 0.3913 0.3136 0.112 Uiso 1 1 calc R
C33 C 0.7562(13) 0.4893(13) 0.3795(13) 0.090(6) Uani 1 1 d .
H33A H 0.6887 0.4939 0.3756 0.108 Uiso 1 1 calc R
C34 C 0.8037(9) 0.5690(10) 0.3866(11) 0.057(4) Uani 1 1 d .
C35 C 0.6707(9) 0.6975(9) 0.3702(9) 0.042(3) Uani 1 1 d .
C36 C 0.4376(9) 0.6273(8) 0.3588(9) 0.044(3) Uani 1 1 d .
C37 C 0.4458(11) 0.5272(10) 0.3659(11) 0.075(5) Uani 1 1 d .
H37A H 0.5129 0.5057 0.3721 0.113 Uiso 1 1 calc R
H37B H 0.4357 0.5217 0.3060 0.113 Uiso 1 1 calc R
H37C H 0.3945 0.4859 0.4243 0.113 Uiso 1 1 calc R
C38 C 0.3426(9) 0.6819(9) 0.3478(9) 0.044(3) Uani 1 1 d .
C39 C 0.2544(12) 0.6385(10) 0.3458(10) 0.067(5) Uani 1 1 d .
H39A H 0.2536 0.5721 0.3517 0.080 Uiso 1 1 calc R
C40 C 0.1646(14) 0.6945(13) 0.3347(13) 0.096(6) Uani 1 1 d .
H40A H 0.1047 0.6659 0.3347 0.116 Uiso 1 1 calc R
C41 C 0.1726(11) 0.7955(11) 0.3238(12) 0.073(5) Uani 1 1 d .
H41A H 0.1182 0.8367 0.3134 0.088 Uiso 1 1 calc R
C42 C 0.2626(10) 0.8326(11) 0.3287(11) 0.067(4) Uani 1 1 d .
H42A H 0.2661 0.8986 0.3239 0.080 Uiso 1 1 calc R
Cl1 Cl 0.2375(4) 1.3565(3) 0.3085(4) 0.1239(19) Uani 1 1 d DU
O1 O 0.1791(9) 1.2652(7) 0.3526(11) 0.198(4) Uani 1 1 d DU
O2 O 0.2128(12) 1.4143(8) 0.3709(8) 0.201(4) Uani 1 1 d DU
O4 O 0.3447(6) 1.3397(12) 0.2896(13) 0.215(5) Uani 1 1 d DU
O3 O 0.2120(11) 1.4151(11) 0.2164(8) 0.213(5) Uani 1 1 d DU

loop_
_atom_site_aniso_label
_atom_site_aniso_U_11
_atom_site_aniso_U_22
_atom_site_aniso_U_33
_atom_site_aniso_U_23
_atom_site_aniso_U_13
_atom_site_aniso_U_12
Cu1 0.0427(9) 0.0450(8) 0.0505(9) -0.0206(7) -0.0118(7) 0.0106(7)
Cu2 0.0397(8) 0.0422(8) 0.0454(8) -0.0160(7) -0.0125(7) 0.0093(7)
S1 0.0437(19) 0.0480(18) 0.072(2) -0.0250(17) -0.0111(16) 0.0089(15)
S2 0.0436(17) 0.0477(17) 0.0411(17) -0.0193(14) -0.0141(14) 0.0095(14)
S3 0.0452(18) 0.0559(19) 0.0524(18) -0.0247(16) -0.0168(15) 0.0036(15)
N1 0.041(6) 0.076(7) 0.078(8) -0.032(6) -0.023(6) 0.020(6)
N2 0.031(5) 0.061(7) 0.053(6) -0.017(5) -0.009(5) 0.004(5)
N3 0.042(6) 0.042(5) 0.038(5) -0.015(5) -0.010(4) 0.002(5)
N4 0.061(7) 0.067(7) 0.068(7) -0.040(6) -0.027(6) 0.027(6)
N5 0.083(8) 0.053(6) 0.032(5) -0.019(5) -0.014(5) 0.007(6)
N6 0.039(6) 0.049(6) 0.027(5) -0.007(5) 0.002(4) 0.006(5)
N7 0.042(6) 0.051(6) 0.058(6) -0.026(5) -0.013(5) 0.009(5)
N8 0.040(6) 0.044(6) 0.048(6) -0.005(5) -0.012(5) -0.004(5)
N9 0.047(6) 0.057(6) 0.078(7) -0.025(6) -0.030(5) 0.010(5)
N10 0.051(6) 0.055(6) 0.053(6) -0.014(5) -0.024(5) 0.019(5)
N11 0.033(5) 0.044(5) 0.038(5) -0.014(5) 0.005(4) 0.003(5)
N12 0.036(5) 0.041(5) 0.039(5) -0.009(5) -0.007(4) 0.003(5)
C1 0.165(19) 0.048(9) 0.132(15) -0.037(10) -0.051(14) 0.019(11)
C2 0.059(10) 0.183(15) 0.32(2) -0.184(15) -0.091(13) 0.022(11)
C3 0.082(11) 0.136(16) 0.108(13) -0.023(12) -0.055(10) -0.017(12)
C4 0.030(7) 0.105(12) 0.071(10) -0.018(9) -0.011(7) -0.003(8)
C5 0.088(12) 0.063(10) 0.056(10) 0.005(8) -0.016(9) 0.009(9)
C6 0.062(9) 0.073(10) 0.061(9) -0.020(8) -0.004(8) -0.018(8)
C7 0.030(6) 0.047(7) 0.051(7) -0.021(6) -0.010(5) 0.000(6)
C8 0.031(7) 0.069(9) 0.037(7) -0.010(7) -0.005(5) 0.000(6)
C9 0.050(8) 0.070(9) 0.098(11) -0.034(8) -0.020(8) 0.027(7)
C10 0.083(10) 0.031(6) 0.041(7) -0.015(6) -0.012(7) 0.006(7)
C11 0.067(10) 0.078(10) 0.073(10) -0.026(9) -0.010(8) 0.013(8)
C12 0.120(14) 0.050(8) 0.121(13) -0.049(9) -0.041(11) 0.021(9)
C13 0.112(14) 0.094(12) 0.082(11) -0.032(10) -0.045(10) 0.012(11)
C14 0.050(8) 0.076(9) 0.068(9) -0.034(8) -0.028(7) 0.007(7)
C15 0.086(10) 0.042(8) 0.050(8) -0.004(7) -0.023(7) -0.004(7)
C16 0.105(13) 0.062(9) 0.079(10) -0.028(8) -0.033(9) 0.019(9)
C17 0.091(11) 0.033(7) 0.075(10) -0.008(7) -0.031(9) 0.011(7)
C18 0.089(10) 0.040(7) 0.048(8) -0.009(7) -0.024(7) 0.021(7)
C19 0.095(10) 0.040(7) 0.059(8) -0.015(7) -0.038(8) 0.027(7)
C20 0.051(7) 0.036(7) 0.029(6) -0.002(6) -0.007(6) 0.014(6)
C21 0.059(8) 0.037(7) 0.032(7) -0.004(6) -0.015(6) -0.007(6)
C22 0.054(8) 0.052(7) 0.047(7) -0.022(6) -0.016(6) 0.011(6)
C23 0.071(10) 0.063(9) 0.069(9) -0.027(8) 0.004(8) 0.016(8)
C24 0.064(9) 0.048(7) 0.052(7) -0.031(6) -0.011(6) 0.006(6)
C25 0.104(13) 0.076(9) 0.072(10) -0.047(8) 0.023(9) -0.029(9)
C26 0.121(15) 0.131(15) 0.026(8) -0.020(9) -0.005(9) -0.033(12)
C27 0.123(14) 0.061(9) 0.034(8) -0.013(7) -0.017(8) 0.005(9)
C28 0.092(12) 0.062(10) 0.037(8) 0.001(8) -0.005(8) 0.009(8)
C29 0.039(8) 0.105(12) 0.050(9) 0.007(9) -0.013(7) -0.011(8)
C30 0.035(8) 0.072(10) 0.116(13) -0.012(10) -0.024(8) 0.022(8)
C31 0.077(11) 0.071(10) 0.104(12) -0.035(9) -0.034(9) 0.044(9)
C32 0.077(11) 0.093(12) 0.091(12) -0.024(10) -0.015(10) 0.042(9)
C33 0.069(10) 0.105(13) 0.105(12) -0.032(10) -0.050(9) 0.010(10)
C34 0.033(7) 0.060(8) 0.071(9) -0.015(7) -0.022(6) 0.025(6)
C35 0.029(6) 0.054(7) 0.044(7) -0.022(6) -0.007(5) 0.015(6)
C36 0.043(7) 0.029(6) 0.052(8) -0.004(6) -0.013(6) 0.002(6)
C37 0.058(10) 0.066(9) 0.090(11) -0.029(9) -0.001(8) 0.000(8)
C38 0.030(6) 0.052(8) 0.041(7) -0.008(6) -0.008(5) 0.003(6)
C39 0.079(10) 0.049(8) 0.061(9) -0.008(7) -0.018(8) -0.002(8)
C40 0.093(12) 0.091(13) 0.099(13) -0.009(11) -0.050(10) -0.002(10)
C41 0.053(9) 0.060(9) 0.092(11) -0.001(9) -0.032(8) 0.002(7)
C42 0.057(8) 0.063(9) 0.084(10) -0.014(8) -0.043(7) 0.011(7)
Cl1 0.120(4) 0.114(3) 0.143(4) -0.060(3) -0.024(3) -0.004(3)
O1 0.199(6) 0.190(6) 0.205(6) -0.077(5) -0.045(5) -0.014(6)
O2 0.194(6) 0.188(6) 0.212(6) -0.080(5) -0.029(5) -0.003(6)
O4 0.203(6) 0.199(6) 0.217(6) -0.065(5) -0.032(5) 0.005(6)
O3 0.204(6) 0.206(6) 0.212(6) -0.056(5) -0.058(5) -0.004(6)

loop_
_atom_type_symbol
_atom_type_description
_atom_type_scat_dispersion_real
_atom_type_scat_dispersion_imag
_atom_type_scat_source
C C 0.0033 0.0016 'International Tables Vol C Tables 4.2.6.8 and 6.1.1.4'
H H 0.0000 0.0000 'International Tables Vol C Tables 4.2.6.8 and 6.1.1.4'
N N 0.0061 0.0033 'International Tables Vol C Tables 4.2.6.8 and 6.1.1.4'
S S 0.1246 0.1234 'International Tables Vol C Tables 4.2.6.8 and 6.1.1.4'
Cu Cu 0.3201 1.2651 'International Tables Vol C Tables 4.2.6.8 and 6.1.1.4'
Cl Cl 0.1484 0.1585 'International Tables Vol C Tables 4.2.6.8 and 6.1.1.4'
O O 0.0106 0.0060 'International Tables Vol C Tables 4.2.6.8 and 6.1.1.4'

loop_
_geom_angle_atom_site_label_1
_geom_angle_atom_site_label_2
_geom_angle_atom_site_label_3
_geom_angle
N3 Cu1 N4 82.3(4)
N3 Cu1 S1 82.8(3)
N4 Cu1 S1 159.5(3)
N3 Cu1 S2 175.4(3)
N4 Cu1 S2 93.9(3)
S1 Cu1 S2 101.53(13)
N11 Cu2 N12 78.3(4)
N11 Cu2 N7 176.9(4)
N12 Cu2 N7 98.6(4)
N11 Cu2 N8 104.7(4)
N12 Cu2 N8 92.4(4)
N7 Cu2 N8 75.8(3)
N11 Cu2 S3 83.7(3)
N12 Cu2 S3 161.8(3)
N7 Cu2 S3 99.3(3)
N8 Cu2 S3 95.2(3)
N11 Cu2 S2 101.6(3)
N12 Cu2 S2 87.3(3)
N7 Cu2 S2 77.68(16)
N8 Cu2 S2 153.1(3)
S3 Cu2 S2 93.32(11)
C7 S1 Cu1 94.0(4)
C21 S2 Cu1 103.5(4)
C21 S2 Cu2 89.3(4)
Cu1 S2 Cu2 89.30(11)
C35 S3 Cu2 94.9(4)
C7 N1 C6 132.1(12)
C7 N1 H1A 113.9
C6 N1 H1A 113.9
C7 N2 N3 112.6(10)
C8 N3 N2 117.8(10)
C8 N3 Cu1 119.3(8)
N2 N3 Cu1 122.8(7)
C14 N4 C10 119.1(12)
C14 N4 Cu1 129.1(10)
C10 N4 Cu1 111.8(9)
C21 N5 C20 131.3(10)
C21 N5 H5A 114.3
C20 N5 H5A 114.3
C21 N6 N7 114.0(6)
C22 N7 N6 116.3(7)
C22 N7 Cu2 116.5(6)
N6 N7 Cu2 127.1(5)
C24 N8 C28 115.8(11)
C24 N8 Cu2 112.0(7)
C28 N8 Cu2 132.1(9)
C35 N9 C34 129.6(12)
C35 N9 H9A 115.2
C34 N9 H9A 115.2
N11 N10 C35 112.0(10)
C36 N11 N10 115.8(10)
C36 N11 Cu2 119.7(8)
N10 N11 Cu2 124.5(8)
C38 N12 C42 119.0(11)
C38 N12 Cu2 113.7(8)
C42 N12 Cu2 127.3(9)
C2 C1 C6 119.4(17)
C2 C1 H1B 120.3
C6 C1 H1B 120.3
C1 C2 C3 123.9(18)
C1 C2 H2B 118.0
C3 C2 H2B 118.0
C4 C3 C2 115.0(16)
C4 C3 H3A 122.5
C2 C3 H3A 122.5
C5 C4 C3 124.2(17)
C5 C4 H4A 117.9
C3 C4 H4A 117.9
C4 C5 C6 122.2(17)
C4 C5 H5B 118.9
C6 C5 H5B 118.9
N1 C6 C5 125.9(15)
N1 C6 C1 119.0(15)
C5 C6 C1 115.0(16)
N2 C7 N1 118.9(12)
N2 C7 S1 125.8(10)
N1 C7 S1 115.2(9)
N3 C8 C9 131.3(13)
N3 C8 C10 111.0(11)
C9 C8 C10 117.6(13)
C8 C9 H9B 109.5
C8 C9 H9C 109.5
H9B C9 H9C 109.5
C8 C9 H9D 109.5
H9B C9 H9D 109.5
H9C C9 H9D 109.5
C11 C10 N4 122.5(13)
C11 C10 C8 122.1(13)
N4 C10 C8 115.4(11)
C10 C11 C12 115.6(15)
C10 C11 H11A 122.2
C12 C11 H11A 122.2
C13 C12 C11 122.0(15)
C13 C12 H12A 119.0
C11 C12 H12A 119.0
C12 C13 C14 115.9(16)
C12 C13 H13A 122.1
C14 C13 H13A 122.1
N4 C14 C13 124.0(14)
N4 C14 H14A 118.0
C13 C14 H14A 118.0
C16 C15 C20 116.7(13)
C16 C15 H15A 121.6
C20 C15 H15A 121.6
C17 C16 C15 120.9(14)
C17 C16 H16A 119.6
C15 C16 H16A 119.6
C18 C17 C16 119.4(13)
C18 C17 H17A 120.3
C16 C17 H17A 120.3
C17 C18 C19 121.7(14)
C17 C18 H18A 119.1
C19 C18 H18A 119.1
C20 C19 C18 121.0(13)
C20 C19 H19A 119.5
C18 C19 H19A 119.5
C19 C20 C15 120.3(12)
C19 C20 N5 126.7(10)
C15 C20 N5 113.1(11)
N6 C21 N5 115.1(9)
N6 C21 S2 131.5(8)
N5 C21 S2 113.4(9)
N7 C22 C24 120.7(10)
N7 C22 C23 121.7(10)
C24 C22 C23 117.5(11)
C22 C23 H23A 109.5
C22 C23 H23B 109.5
H23A C23 H23B 109.5
C22 C23 H23C 109.5
H23A C23 H23C 109.5
H23B C23 H23C 109.5
N8 C24 C25 118.9(12)
N8 C24 C22 115.0(11)
C25 C24 C22 126.0(12)
C24 C25 C26 117.7(14)
C24 C25 H25A 121.1
C26 C25 H25A 121.1
C27 C26 C25 123.7(15)
C27 C26 H26A 118.1
C25 C26 H26A 118.1
C28 C27 C26 115.1(14)
C28 C27 H27A 122.4
C26 C27 H27A 122.4
C27 C28 N8 127.8(15)
C27 C28 H28A 116.1
N8 C28 H28A 116.1
C30 C29 C34 123.9(16)
C30 C29 H29A 118.1
C34 C29 H29A 118.1
C31 C30 C29 119.0(15)
C31 C30 H30A 120.5
C29 C30 H30A 120.5
C30 C31 C32 125.9(15)
C30 C31 H31A 117.0
C32 C31 H31A 117.0
C31 C32 C33 112.8(16)
C31 C32 H32A 109.0
C33 C32 H32A 109.0
C31 C32 H32B 109.0
C33 C32 H32B 109.0
H32A C32 H32B 107.8
C34 C33 C32 121.8(15)
C34 C33 H33A 119.1
C32 C33 H33A 119.1
C33 C34 C29 116.3(14)
C33 C34 N9 127.0(13)
C29 C34 N9 116.7(14)
N9 C35 N10 119.6(11)
N9 C35 S3 115.8(9)
N10 C35 S3 124.6(9)
N11 C36 C37 125.0(12)
N11 C36 C38 112.9(11)
C37 C36 C38 122.2(12)
C36 C37 H37A 109.5
C36 C37 H37B 109.5
H37A C37 H37B 109.5
C36 C37 H37C 109.5
H37A C37 H37C 109.5
H37B C37 H37C 109.5
N12 C38 C39 121.3(12)
N12 C38 C36 115.4(11)
C39 C38 C36 123.2(12)
C38 C39 C40 121.1(14)
C38 C39 H39A 119.4
C40 C39 H39A 119.4
C41 C40 C39 116.1(16)
C41 C40 H40A 122.0
C39 C40 H40A 122.0
C42 C41 C40 119.2(14)
C42 C41 H41A 120.4
C40 C41 H41A 120.4
N12 C42 C41 123.1(14)
N12 C42 H42A 118.4
C41 C42 H42A 118.4
O1 Cl1 O2 112.0(8)
O1 Cl1 O4 110.6(8)
O2 Cl1 O4 108.7(9)
O1 Cl1 O3 108.5(9)
O2 Cl1 O3 105.8(8)
O4 Cl1 O3 111.0(8)

loop_
_geom_bond_atom_site_label_1
_geom_bond_atom_site_label_2
_geom_bond_distance
Cu1 N3 1.951(10)
Cu1 N4 2.005(11)
Cu1 S1 2.274(4)
Cu1 S2 2.314(4)
Cu2 N11 1.995(9)
Cu2 N12 2.054(10)
Cu2 N7 2.080(6)
Cu2 N8 2.226(10)
Cu2 S3 2.322(4)
Cu2 S2 2.708(4)
S1 C7 1.758(12)
S2 C21 1.738(13)
S3 C35 1.767(12)
N1 C7 1.344(16)
N1 C6 1.356(18)
N1 H1A 0.8600
N2 C7 1.244(14)
N2 N3 1.374(14)
N3 C8 1.329(16)
N4 C14 1.298(17)
N4 C10 1.410(17)
N5 C21 1.399(13)
N5 C20 1.459(15)
N5 H5A 0.8600
N6 C21 1.331(13)
N6 N7 1.3703(12)
N7 C22 1.297(14)
N8 C24 1.364(15)
N8 C28 1.384(15)
N9 C35 1.334(15)
N9 C34 1.434(16)
N9 H9A 0.8600
N10 N11 1.367(13)
N10 C35 1.371(16)
N11 C36 1.275(15)
N12 C38 1.336(15)
N12 C42 1.370(16)
C1 C2 1.39(3)
C1 C6 1.48(2)
C1 H1B 0.9300
C2 C3 1.42(3)
C2 H2B 0.9300
C3 C4 1.39(2)
C3 H3A 0.9300
C4 C5 1.37(2)
C4 H4A 0.9300
C5 C6 1.42(2)
C5 H5B 0.9300
C8 C9 1.400(17)
C8 C10 1.519(19)
C9 H9B 0.9600
C9 H9C 0.9600
C9 H9D 0.9600
C10 C11 1.386(19)
C11 C12 1.42(2)
C11 H11A 0.9300
C12 C13 1.40(2)
C12 H12A 0.9300
C13 C14 1.42(2)
C13 H13A 0.9300
C14 H14A 0.9300
C15 C16 1.406(19)
C15 C20 1.415(16)
C15 H15A 0.9300
C16 C17 1.35(2)
C16 H16A 0.9300
C17 C18 1.343(18)
C17 H17A 0.9300
C18 C19 1.351(17)
C18 H18A 0.9300
C19 C20 1.318(17)
C19 H19A 0.9300
C22 C24 1.406(16)
C22 C23 1.521(17)
C23 H23A 0.9600
C23 H23B 0.9600
C23 H23C 0.9600
C24 C25 1.385(18)
C25 C26 1.40(2)
C25 H25A 0.9300
C26 C27 1.30(2)
C26 H26A 0.9300
C27 C28 1.290(19)
C27 H27A 0.9300
C28 H28A 0.9300
C29 C30 1.33(2)
C29 C34 1.420(18)
C29 H29A 0.9300
C30 C31 1.33(2)
C30 H30A 0.9300
C31 C32 1.41(2)
C31 H31A 0.9300
C32 C33 1.48(2)
C32 H32A 0.9700
C32 H32B 0.9700
C33 C34 1.40(2)
C33 H33A 0.9300
C36 C37 1.410(17)
C36 C38 1.487(16)
C37 H37A 0.9600
C37 H37B 0.9600
C37 H37C 0.9600
C38 C39 1.391(19)
C39 C40 1.43(2)
C39 H39A 0.9300
C40 C41 1.41(2)
C40 H40A 0.9300
C41 C42 1.389(19)
C41 H41A 0.9300
C42 H42A 0.9300
Cl1 O1 1.410(8)
Cl1 O2 1.421(8)
Cl1 O4 1.427(8)
Cl1 O3 1.434(8)

loop_
_geom_hbond_atom_site_label_D
_geom_hbond_atom_site_label_H
_geom_hbond_atom_site_label_A
_geom_hbond_distance_DH
_geom_hbond_distance_HA
_geom_hbond_distance_DA
_geom_hbond_angle_DHA
_geom_hbond_site_symmetry_A
N5 H5A S2 0.86 2.73 3.501(11) 150.7 2_675
